data_7214519
loop_
_publ_author_name
'Huang, Shu-Yun'
'Li, Jian-Qiang'
'Liu, Shu-Juan'
'Ning, Yang'
'Meng, Li-Na'
'Li, Jin-Yuan'
'Luo, Ming-Biao'
'Luo, Feng'

_publ_section_title
;
 Construction and modulation of structural diversity in acylamide-MOFs
;
_journal_issue 25
_journal_name_full CrystEngComm
_journal_page_first 5608
_journal_paper_doi 10.1039/c4ce00490f
_journal_volume 16
_journal_year 2014
_chemical_formula_sum 'C38 H24 N6 O14 Zn'
_chemical_formula_weight 854.00
_chemical_name_systematic
; 
 ? 
;
_space_group_IT_number 14
_symmetry_cell_setting monoclinic
_symmetry_space_group_name_Hall '-P 2ybc'
_symmetry_space_group_name_H-M 'P 1 21/c 1'
_atom_sites_solution_hydrogens geom
_atom_sites_solution_primary direct
_atom_sites_solution_secondary difmap
_audit_creation_method SHELXL-97
_cell_angle_alpha 90.00
_cell_angle_beta 112.283(2)
_cell_angle_gamma 90.00
_cell_formula_units_Z 4
_cell_length_a 15.0919(5)
_cell_length_b 14.1967(5)
_cell_length_c 18.1636(6)
_cell_measurement_reflns_used 4881
_cell_measurement_temperature 296(2)
_cell_measurement_theta_max 25.85
_cell_measurement_theta_min 2.42
_cell_volume 3601.0(2)
_computing_cell_refinement 'Bruker SMART'
_computing_data_collection 'Bruker SMART'
_computing_data_reduction 'Bruker SAINT'
_computing_molecular_graphics 'Bruker SHELXTL'
_computing_publication_material 'Bruker SHELXTL'
_computing_structure_refinement 'SHELXL-97 (Sheldrick, 1997)'
_computing_structure_solution 'SHELXS-97 (Sheldrick, 1990)'
_diffrn_ambient_temperature 296(2)
_diffrn_measured_fraction_theta_full 0.999
_diffrn_measured_fraction_theta_max 0.999
_diffrn_measurement_device_type 'CCD area detector'
_diffrn_measurement_method 'phi and omega scans'
_diffrn_radiation_monochromator graphite
_diffrn_radiation_source 'fine-focus sealed tube'
_diffrn_radiation_type MoK\a
_diffrn_radiation_wavelength 0.71073
_diffrn_reflns_av_R_equivalents 0.0504
_diffrn_reflns_av_sigmaI/netI 0.0463
_diffrn_reflns_limit_h_max 17
_diffrn_reflns_limit_h_min -17
_diffrn_reflns_limit_k_max 16
_diffrn_reflns_limit_k_min -15
_diffrn_reflns_limit_l_max 21
_diffrn_reflns_limit_l_min -21
_diffrn_reflns_number 27277
_diffrn_reflns_theta_full 25.00
_diffrn_reflns_theta_max 25.00
_diffrn_reflns_theta_min 1.88
_exptl_absorpt_coefficient_mu 0.765
_exptl_absorpt_correction_T_max 0.8621
_exptl_absorpt_correction_T_min 0.8318
_exptl_absorpt_correction_type multi-scan
_exptl_crystal_colour Colorless
_exptl_crystal_density_diffrn 1.575
_exptl_crystal_density_method 'not measured'
_exptl_crystal_description Block
_exptl_crystal_F_000 1744
_exptl_crystal_size_max 0.25
_exptl_crystal_size_mid 0.22
_exptl_crystal_size_min 0.20
_refine_diff_density_max 0.438
_refine_diff_density_min -0.349
_refine_diff_density_rms 0.054
_refine_ls_extinction_method none
_refine_ls_goodness_of_fit_ref 1.026
_refine_ls_hydrogen_treatment mixed
_refine_ls_matrix_type full
_refine_ls_number_parameters 548
_refine_ls_number_reflns 6330
_refine_ls_number_restraints 0
_refine_ls_restrained_S_all 1.026
_refine_ls_R_factor_all 0.0669
_refine_ls_R_factor_gt 0.0425
_refine_ls_shift/su_max 0.001
_refine_ls_shift/su_mean 0.000
_refine_ls_structure_factor_coef Fsqd
_refine_ls_weighting_details 'calc w=1/[\s^2^(Fo^2^)+(0.0473P)^2^+1.6582P] where P=(Fo^2^+2Fc^2^)/3'
_refine_ls_weighting_scheme calc
_refine_ls_wR_factor_gt 0.0971
_refine_ls_wR_factor_ref 0.1073
_reflns_number_gt 4637
_reflns_number_total 6330
_reflns_threshold_expression >2sigma(I)
_cod_data_source_file c4ce00490f2.cif
_cod_data_source_block 4
_cod_depositor_comments
;
The following automatic conversions were performed:

'_symmetry_cell_setting' value 'Monoclinic' changed to 'monoclinic'
according to
/usr/data/users/saulius/crontab/automatic-downloads/rss-feeds/RSC/lib/dictionaries/cif_core.dic
dictionary named 'cif_core.dic' version 2.4.2 from 2011-04-26.

Automatic conversion script
Id: cif_fix_values 2281 2013-09-26 08:29:07Z andrius 

 Adding full bibliography for 7214516--7214522.cif.
;
_cod_original_sg_symbol_H-M P2(1)/c
_cod_database_code 7214519

loop_
_symmetry_equiv_pos_as_xyz
'x, y, z'
'-x, y+1/2, -z+1/2'
'-x, -y, -z'
'x, -y-1/2, z-1/2'

loop_
_atom_site_label
_atom_site_type_symbol
_atom_site_fract_x
_atom_site_fract_y
_atom_site_fract_z
_atom_site_U_iso_or_equiv
_atom_site_adp_type
_atom_site_occupancy
_atom_site_symmetry_multiplicity
_atom_site_calc_flag
_atom_site_refinement_flags
C1 C 0.0843(2) 0.8069(2) -0.04824(16) 0.0351(7) Uani 1 1 d .
H1 H 0.1391 0.8292 -0.0542 0.042 Uiso 1 1 calc R
C2 C 0.07961(19) 0.7149(2) -0.02469(16) 0.0353(7) Uani 1 1 d .
C3 C 0.5400(2) 0.4953(2) 0.27977(17) 0.0393(8) Uani 1 1 d .
H3 H 0.4985 0.4892 0.3065 0.047 Uiso 1 1 calc R
C4 C -0.0799(2) 0.7445(2) -0.02808(16) 0.0354(7) Uani 1 1 d .
C5 C 0.7012(2) 0.5130(2) 0.28454(17) 0.0408(8) Uani 1 1 d .
H5 H 0.7664 0.5191 0.3144 0.049 Uiso 1 1 calc R
C6 C 0.3993(2) 0.4803(2) 0.15128(18) 0.0407(7) Uani 1 1 d .
C7 C -0.1700(2) 0.7097(3) -0.01921(18) 0.0427(8) Uani 1 1 d .
C8 C 0.0063(2) 0.8645(2) -0.06260(16) 0.0345(7) Uani 1 1 d .
C9 C 0.1641(2) 0.6502(3) -0.01130(17) 0.0416(8) Uani 1 1 d .
C10 C -0.0753(2) 0.8356(2) -0.05233(16) 0.0381(7) Uani 1 1 d .
H10 H -0.1264 0.8768 -0.0616 0.046 Uiso 1 1 calc R
C11 C 0.6670(2) 0.5092(2) 0.20237(17) 0.0375(7) Uani 1 1 d .
C12 C -0.00256(19) 0.6838(2) -0.01477(16) 0.0361(7) Uani 1 1 d .
H12 H -0.0060 0.6220 0.0009 0.043 Uiso 1 1 calc R
C13 C 0.5694(2) 0.5002(2) 0.15937(17) 0.0373(7) Uani 1 1 d .
H13 H 0.5462 0.4998 0.1041 0.045 Uiso 1 1 calc R
C14 C 0.5058(2) 0.4919(2) 0.19772(17) 0.0352(7) Uani 1 1 d .
C15 C 0.7364(2) 0.5114(2) 0.16029(19) 0.0418(8) Uani 1 1 d .
C16 C 1.0289(2) 0.3700(3) 0.22488(16) 0.0413(8) Uani 1 1 d .
C17 C 1.0294(2) 0.4602(2) 0.19556(19) 0.0461(8) Uani 1 1 d .
H17 H 0.9789 0.5011 0.1888 0.055 Uiso 1 1 calc R
C18 C 0.6627(2) 0.2447(2) 0.29586(18) 0.0414(8) Uani 1 1 d .
C19 C 0.7391(2) 0.2924(2) 0.34827(19) 0.0470(8) Uani 1 1 d .
H19 H 0.7334 0.3210 0.3923 0.056 Uiso 1 1 calc R
C20 C 0.4662(3) 0.2027(3) 0.5276(2) 0.0624(10) Uani 1 1 d .
H20 H 0.4803 0.1776 0.5781 0.075 Uiso 1 1 calc R
C21 C 0.5120(2) 0.2345(2) 0.4182(2) 0.0476(8) Uani 1 1 d .
C22 C 1.1046(3) 0.4882(3) 0.1767(2) 0.0564(10) Uani 1 1 d .
H22 H 1.1049 0.5484 0.1565 0.068 Uiso 1 1 calc R
C23 C 0.5324(3) 0.1970(3) 0.4931(2) 0.0584(10) Uani 1 1 d .
H23 H 0.5911 0.1680 0.5200 0.070 Uiso 1 1 calc R
C24 C 0.5703(2) 0.2450(2) 0.3080(2) 0.0483(8) Uani 1 1 d .
C25 C 1.1062(2) 0.3104(3) 0.23477(19) 0.0531(9) Uani 1 1 d .
H25 H 1.1080 0.2496 0.2543 0.064 Uiso 1 1 calc R
C26 C 0.7628(2) 0.1966(2) 0.22344(17) 0.0453(8) Uani 1 1 d .
C27 C 0.5968(2) 0.1469(3) 0.17216(19) 0.0552(9) Uani 1 1 d .
H27 H 0.5359 0.1491 0.1734 0.066 Uiso 1 1 calc R
C28 C 0.3618(3) 0.2821(4) 0.4190(3) 0.0830(14) Uani 1 1 d .
H28 H 0.3031 0.3120 0.3942 0.100 Uiso 1 1 calc R
C29 C 0.6721(2) 0.1968(2) 0.22960(17) 0.0420(8) Uani 1 1 d .
C30 C 0.8381(2) 0.2526(2) 0.27707(18) 0.0445(8) Uani 1 1 d .
C31 C 0.8257(2) 0.2993(2) 0.3373(2) 0.0489(8) Uani 1 1 d .
H31 H 0.8750 0.3362 0.3717 0.059 Uiso 1 1 calc R
C32 C 0.9325(2) 0.2579(3) 0.2672(2) 0.0508(9) Uani 1 1 d .
C33 C 1.1793(2) 0.3439(3) 0.2149(2) 0.0578(10) Uani 1 1 d .
H33 H 1.2314 0.3051 0.2212 0.069 Uiso 1 1 calc R
C34 C 0.7763(3) 0.1395(3) 0.1652(2) 0.0630(11) Uani 1 1 d .
H34 H 0.8367 0.1357 0.1629 0.076 Uiso 1 1 calc R
C35 C 0.6119(3) 0.0953(3) 0.1149(2) 0.0731(12) Uani 1 1 d .
H35 H 0.5611 0.0634 0.0771 0.088 Uiso 1 1 calc R
C36 C 0.4244(3) 0.2791(3) 0.3812(2) 0.0785(13) Uani 1 1 d .
H36 H 0.4086 0.3065 0.3313 0.094 Uiso 1 1 calc R
C37 C 0.7027(3) 0.0901(3) 0.1125(2) 0.0799(13) Uani 1 1 d .
H37 H 0.7130 0.0525 0.0745 0.096 Uiso 1 1 calc R
C38 C 0.6364(2) 0.5077(2) 0.32115(16) 0.0410(8) Uani 1 1 d .
H1M H 0.904(2) 0.387(2) 0.2312(18) 0.052(10) Uiso 1 1 d .
H2M H 0.631(3) 0.212(3) 0.417(2) 0.064(13) Uiso 1 1 d .
H3M H 0.333(4) 0.246(4) 0.515(3) 0.133(19) Uiso 1 1 d .
H4M H 1.226(3) 0.451(3) 0.175(2) 0.074(12) Uiso 1 1 d .
N1 N 0.95038(19) 0.3439(2) 0.24204(15) 0.0427(7) Uani 1 1 d .
N2 N 0.5812(2) 0.2298(2) 0.38600(19) 0.0505(8) Uani 1 1 d .
N3 N 0.3820(2) 0.2437(2) 0.4897(2) 0.0633(9) Uani 1 1 d .
N4 N 1.1777(2) 0.4301(3) 0.18692(17) 0.0557(9) Uani 1 1 d .
N5 N 0.01050(19) 0.9609(2) -0.09016(14) 0.0429(7) Uani 1 1 d .
N6 N 0.6719(2) 0.5140(2) 0.40884(15) 0.0546(8) Uani 1 1 d .
O1 O 0.34673(16) 0.4738(2) 0.18846(15) 0.0751(9) Uani 1 1 d .
O2 O 0.37339(15) 0.47851(18) 0.07713(13) 0.0558(6) Uani 1 1 d .
O3 O 0.69780(15) 0.52603(19) 0.08656(13) 0.0588(7) Uani 1 1 d .
O4 O 0.82189(16) 0.4997(2) 0.19861(14) 0.0643(7) Uani 1 1 d .
O5 O 0.75614(17) 0.50246(19) 0.44652(13) 0.0637(7) Uani 1 1 d .
O6 O 0.6147(2) 0.5301(3) 0.43901(15) 0.1074(13) Uani 1 1 d .
O7 O -0.24122(17) 0.7616(2) -0.04295(18) 0.0743(8) Uani 1 1 d .
O8 O -0.16548(16) 0.63020(19) 0.01013(16) 0.0663(7) Uani 1 1 d .
O9 O 0.14992(15) 0.56396(18) -0.00215(15) 0.0561(6) Uani 1 1 d .
O10 O 0.23984(15) 0.68356(18) -0.01049(14) 0.0571(6) Uani 1 1 d .
O11 O 0.9862(2) 0.1910(2) 0.2800(2) 0.0934(10) Uani 1 1 d .
O12 O 0.49300(16) 0.2587(2) 0.25545(14) 0.0672(7) Uani 1 1 d .
O13 O 0.07782(19) 0.98413(18) -0.10773(16) 0.0662(7) Uani 1 1 d .
O14 O -0.05435(18) 1.01490(18) -0.09429(16) 0.0658(7) Uani 1 1 d .
Zn1 Zn 0.24643(2) 0.47690(3) -0.007343(19) 0.03637(12) Uani 1 1 d .

loop_
_atom_site_aniso_label
_atom_site_aniso_U_11
_atom_site_aniso_U_22
_atom_site_aniso_U_33
_atom_site_aniso_U_23
_atom_site_aniso_U_13
_atom_site_aniso_U_12
C1 0.0244(15) 0.043(2) 0.0431(15) 0.0019(13) 0.0185(12) -0.0011(14)
C2 0.0240(15) 0.040(2) 0.0442(16) -0.0006(13) 0.0158(12) 0.0027(14)
C3 0.0325(17) 0.043(2) 0.0524(17) 0.0040(14) 0.0272(14) 0.0044(14)
C4 0.0272(16) 0.039(2) 0.0455(16) -0.0010(13) 0.0201(12) 0.0001(14)
C5 0.0258(16) 0.049(2) 0.0505(17) 0.0079(14) 0.0179(13) 0.0018(15)
C6 0.0251(16) 0.047(2) 0.0555(19) -0.0033(15) 0.0219(14) 0.0012(15)
C7 0.0291(17) 0.049(2) 0.0578(19) -0.0030(16) 0.0248(14) -0.0024(16)
C8 0.0299(16) 0.0354(19) 0.0402(15) 0.0022(13) 0.0156(12) 0.0002(14)
C9 0.0302(18) 0.048(2) 0.0494(18) 0.0029(15) 0.0187(13) 0.0067(16)
C10 0.0250(16) 0.041(2) 0.0511(17) -0.0001(14) 0.0179(13) 0.0040(14)
C11 0.0279(16) 0.042(2) 0.0472(16) 0.0064(13) 0.0198(12) 0.0038(14)
C12 0.0290(16) 0.0354(19) 0.0472(17) 0.0017(13) 0.0183(13) 0.0037(14)
C13 0.0257(15) 0.047(2) 0.0436(15) 0.0030(13) 0.0182(12) 0.0023(14)
C14 0.0259(15) 0.037(2) 0.0482(16) 0.0021(13) 0.0201(12) 0.0007(13)
C15 0.0301(17) 0.046(2) 0.0580(19) 0.0070(15) 0.0263(14) 0.0017(15)
C16 0.0259(16) 0.061(2) 0.0416(16) -0.0038(15) 0.0179(12) -0.0076(16)
C17 0.0351(18) 0.049(2) 0.063(2) -0.0033(16) 0.0283(15) -0.0066(16)
C18 0.0350(17) 0.038(2) 0.0565(18) 0.0017(15) 0.0228(14) -0.0009(15)
C19 0.048(2) 0.039(2) 0.064(2) -0.0084(15) 0.0316(16) -0.0074(17)
C20 0.054(2) 0.057(3) 0.096(3) 0.009(2) 0.052(2) 0.002(2)
C21 0.0313(18) 0.051(2) 0.071(2) -0.0053(17) 0.0310(15) -0.0021(16)
C22 0.044(2) 0.068(3) 0.065(2) -0.0030(18) 0.0307(17) -0.016(2)
C23 0.042(2) 0.058(3) 0.091(3) 0.008(2) 0.0433(19) 0.0050(19)
C24 0.041(2) 0.046(2) 0.064(2) -0.0027(16) 0.0264(17) -0.0054(17)
C25 0.0335(18) 0.069(3) 0.061(2) 0.0032(17) 0.0229(15) 0.0005(18)
C26 0.0413(19) 0.053(2) 0.0487(17) 0.0028(15) 0.0249(14) -0.0075(17)
C27 0.044(2) 0.069(3) 0.058(2) -0.0029(18) 0.0245(16) -0.0162(19)
C28 0.036(2) 0.131(4) 0.087(3) -0.002(3) 0.030(2) 0.017(2)
C29 0.0385(18) 0.044(2) 0.0479(17) 0.0063(14) 0.0211(14) -0.0036(16)
C30 0.0355(18) 0.047(2) 0.0577(19) 0.0077(16) 0.0254(15) -0.0035(16)
C31 0.0409(19) 0.043(2) 0.069(2) -0.0042(16) 0.0277(16) -0.0136(16)
C32 0.0373(19) 0.054(3) 0.067(2) 0.0062(18) 0.0267(16) -0.0038(18)
C33 0.0304(19) 0.086(3) 0.059(2) -0.001(2) 0.0191(15) 0.005(2)
C34 0.058(2) 0.091(3) 0.056(2) -0.008(2) 0.0388(18) -0.009(2)
C35 0.068(3) 0.100(4) 0.054(2) -0.022(2) 0.0273(19) -0.028(3)
C36 0.041(2) 0.121(4) 0.081(3) 0.010(2) 0.0309(19) 0.025(2)
C37 0.081(3) 0.115(4) 0.058(2) -0.020(2) 0.042(2) -0.019(3)
C38 0.0352(17) 0.051(2) 0.0390(15) 0.0077(13) 0.0165(13) 0.0071(15)
N1 0.0277(14) 0.049(2) 0.0595(16) 0.0016(13) 0.0253(12) -0.0050(14)
N2 0.0321(16) 0.062(2) 0.0652(19) 0.0022(15) 0.0276(14) 0.0058(15)
N3 0.0396(19) 0.066(2) 0.099(3) -0.0160(19) 0.0439(18) -0.0084(17)
N4 0.0311(17) 0.089(3) 0.0538(17) -0.0099(17) 0.0242(13) -0.0177(18)
N5 0.0336(15) 0.0457(19) 0.0497(15) 0.0060(12) 0.0162(11) 0.0010(14)
N6 0.0449(18) 0.076(2) 0.0465(15) 0.0103(14) 0.0220(14) 0.0085(16)
O1 0.0299(13) 0.137(3) 0.0702(16) -0.0203(16) 0.0324(12) -0.0204(15)
O2 0.0265(11) 0.089(2) 0.0519(13) 0.0022(12) 0.0149(9) 0.0072(12)
O3 0.0374(13) 0.099(2) 0.0508(13) 0.0121(12) 0.0284(10) 0.0067(13)
O4 0.0258(12) 0.103(2) 0.0711(15) 0.0172(14) 0.0264(11) 0.0089(13)
O5 0.0433(15) 0.095(2) 0.0468(13) 0.0029(12) 0.0106(11) -0.0042(14)
O6 0.0618(19) 0.220(4) 0.0515(15) 0.0138(19) 0.0335(14) 0.034(2)
O7 0.0377(14) 0.072(2) 0.133(2) 0.0295(17) 0.0546(15) 0.0138(14)
O8 0.0383(14) 0.0522(18) 0.115(2) 0.0175(15) 0.0369(14) -0.0050(12)
O9 0.0374(13) 0.0455(17) 0.0947(18) 0.0132(13) 0.0357(12) 0.0123(12)
O10 0.0282(12) 0.0623(18) 0.0888(17) 0.0066(13) 0.0313(11) 0.0052(12)
O11 0.0618(19) 0.063(2) 0.176(3) 0.036(2) 0.068(2) 0.0135(17)
O12 0.0399(15) 0.089(2) 0.0716(16) 0.0044(14) 0.0202(13) 0.0064(14)
O13 0.0580(17) 0.0587(18) 0.0979(19) 0.0192(14) 0.0476(15) 0.0005(14)
O14 0.0523(16) 0.0489(17) 0.102(2) 0.0209(14) 0.0351(14) 0.0172(14)
Zn1 0.02070(18) 0.0452(2) 0.0498(2) 0.00761(16) 0.02081(14) 0.00291(16)

loop_
_atom_type_symbol
_atom_type_description
_atom_type_scat_dispersion_real
_atom_type_scat_dispersion_imag
_atom_type_scat_source
C C 0.0033 0.0016 'International Tables Vol C Tables 4.2.6.8 and 6.1.1.4'
H H 0.0000 0.0000 'International Tables Vol C Tables 4.2.6.8 and 6.1.1.4'
O O 0.0106 0.0060 'International Tables Vol C Tables 4.2.6.8 and 6.1.1.4'
N N 0.0061 0.0033 'International Tables Vol C Tables 4.2.6.8 and 6.1.1.4'
Zn Zn 0.2839 1.4301 'International Tables Vol C Tables 4.2.6.8 and 6.1.1.4'

loop_
_geom_angle_atom_site_label_1
_geom_angle_atom_site_label_2
_geom_angle_atom_site_label_3
_geom_angle
_geom_angle_site_symmetry_1
_geom_angle_site_symmetry_3
C8 C1 C2 118.7(3) . .
C8 C1 H1 120.7 . .
C2 C1 H1 120.7 . .
C1 C2 C12 119.5(3) . .
C1 C2 C9 118.9(3) . .
C12 C2 C9 121.7(3) . .
C38 C3 C14 118.7(3) . .
C38 C3 H3 120.7 . .
C14 C3 H3 120.7 . .
C10 C4 C12 119.7(3) . .
C10 C4 C7 119.8(3) . .
C12 C4 C7 120.5(3) . .
C38 C5 C11 118.4(3) . .
C38 C5 H5 120.8 . .
C11 C5 H5 120.8 . .
O1 C6 O2 126.0(3) . .
O1 C6 C14 118.3(3) . .
O2 C6 C14 115.8(3) . .
O7 C7 O8 126.3(3) . .
O7 C7 C4 117.8(3) . .
O8 C7 C4 116.0(3) . .
C1 C8 C10 122.8(3) . .
C1 C8 N5 118.4(3) . .
C10 C8 N5 118.8(3) . .
O10 C9 O9 124.9(3) . .
O10 C9 C2 119.3(3) . .
O9 C9 C2 115.7(3) . .
C8 C10 C4 118.6(3) . .
C8 C10 H10 120.7 . .
C4 C10 H10 120.7 . .
C5 C11 C13 119.6(3) . .
C5 C11 C15 119.8(3) . .
C13 C11 C15 120.6(3) . .
C2 C12 C4 120.7(3) . .
C2 C12 H12 119.7 . .
C4 C12 H12 119.7 . .
C11 C13 C14 120.9(3) . .
C11 C13 H13 119.5 . .
C14 C13 H13 119.5 . .
C3 C14 C13 119.5(3) . .
C3 C14 C6 119.2(3) . .
C13 C14 C6 121.3(3) . .
O4 C15 O3 126.2(3) . .
O4 C15 C11 119.5(3) . .
O3 C15 C11 114.3(3) . .
N1 C16 C17 117.6(3) . .
N1 C16 C25 123.6(3) . .
C17 C16 C25 118.8(3) . .
C22 C17 C16 119.5(3) . .
C22 C17 H17 120.2 . .
C16 C17 H17 120.2 . .
C19 C18 C29 119.6(3) . .
C19 C18 C24 119.0(3) . .
C29 C18 C24 121.4(3) . .
C18 C19 C31 121.6(3) . .
C18 C19 H19 119.2 . .
C31 C19 H19 119.2 . .
N3 C20 C23 120.6(4) . .
N3 C20 H20 119.7 . .
C23 C20 H20 119.7 . .
N2 C21 C23 118.5(3) . .
N2 C21 C36 123.5(3) . .
C23 C21 C36 118.0(3) . .
N4 C22 C17 120.5(4) . .
N4 C22 H22 119.8 . .
C17 C22 H22 119.8 . .
C20 C23 C21 119.9(3) . .
C20 C23 H23 120.0 . .
C21 C23 H23 120.0 . .
O12 C24 N2 122.6(3) . .
O12 C24 C18 124.0(3) . .
N2 C24 C18 113.3(3) . .
C33 C25 C16 118.2(4) . .
C33 C25 H25 120.9 . .
C16 C25 H25 120.9 . .
C34 C26 C29 118.8(3) . .
C34 C26 C30 122.0(3) . .
C29 C26 C30 119.2(3) . .
C35 C27 C29 121.1(3) . .
C35 C27 H27 119.5 . .
C29 C27 H27 119.5 . .
N3 C28 C36 121.9(4) . .
N3 C28 H28 119.0 . .
C36 C28 H28 119.0 . .
C27 C29 C26 118.2(3) . .
C27 C29 C18 123.4(3) . .
C26 C29 C18 118.3(3) . .
C31 C30 C26 120.5(3) . .
C31 C30 C32 120.0(3) . .
C26 C30 C32 119.5(3) . .
C30 C31 C19 120.2(3) . .
C30 C31 H31 119.9 . .
C19 C31 H31 119.9 . .
O11 C32 N1 124.2(3) . .
O11 C32 C30 122.2(3) . .
N1 C32 C30 113.6(3) . .
N4 C33 C25 121.5(4) . .
N4 C33 H33 119.2 . .
C25 C33 H33 119.2 . .
C37 C34 C26 121.0(3) . .
C37 C34 H34 119.5 . .
C26 C34 H34 119.5 . .
C27 C35 C37 120.4(4) . .
C27 C35 H35 119.8 . .
C37 C35 H35 119.8 . .
C28 C36 C21 119.0(4) . .
C28 C36 H36 120.5 . .
C21 C36 H36 120.5 . .
C34 C37 C35 120.3(4) . .
C34 C37 H37 119.9 . .
C35 C37 H37 119.9 . .
C3 C38 C5 122.8(3) . .
C3 C38 N6 118.3(3) . .
C5 C38 N6 118.9(3) . .
C32 N1 C16 127.5(3) . .
C32 N1 H1M 117(2) . .
C16 N1 H1M 116(2) . .
C21 N2 C24 127.8(3) . .
C21 N2 H2M 112(3) . .
C24 N2 H2M 119(3) . .
C28 N3 C20 120.5(3) . .
C28 N3 H3M 119(3) . .
C20 N3 H3M 120(3) . .
C33 N4 C22 121.4(3) . .
C33 N4 H4M 120(3) . .
C22 N4 H4M 118(3) . .
O13 N5 O14 122.7(3) . .
O13 N5 C8 119.3(3) . .
O14 N5 C8 117.9(3) . .
O5 N6 O6 123.4(3) . .
O5 N6 C38 118.5(3) . .
O6 N6 C38 118.1(3) . .
C6 O2 Zn1 131.3(2) . .
C15 O3 Zn1 129.4(2) . 3_665
C7 O8 Zn1 140.5(2) . 3_565
C9 O9 Zn1 116.3(2) . .
O3 Zn1 O8 114.43(12) 3_665 3_565
O3 Zn1 O9 126.87(10) 3_665 .
O8 Zn1 O9 91.36(11) 3_565 .
O3 Zn1 O2 90.61(9) 3_665 .
O8 Zn1 O2 116.83(11) 3_565 .
O9 Zn1 O2 119.11(10) . .

loop_
_geom_bond_atom_site_label_1
_geom_bond_atom_site_label_2
_geom_bond_distance
_geom_bond_site_symmetry_2
C1 C8 1.376(4) .
C1 C2 1.385(4) .
C1 H1 0.9300 .
C2 C12 1.391(4) .
C2 C9 1.514(4) .
C3 C38 1.372(4) .
C3 C14 1.381(4) .
C3 H3 0.9300 .
C4 C10 1.377(4) .
C4 C12 1.396(4) .
C4 C7 1.512(4) .
C5 C38 1.378(4) .
C5 C11 1.383(4) .
C5 H5 0.9300 .
C6 O1 1.225(3) .
C6 O2 1.252(4) .
C6 C14 1.514(4) .
C7 O7 1.238(4) .
C7 O8 1.239(4) .
C8 C10 1.376(4) .
C8 N5 1.466(4) .
C9 O10 1.233(4) .
C9 O9 1.265(4) .
C10 H10 0.9300 .
C11 C13 1.387(4) .
C11 C15 1.513(4) .
C12 H12 0.9300 .
C13 C14 1.388(4) .
C13 H13 0.9300 .
C15 O4 1.223(4) .
C15 O3 1.259(4) .
C16 N1 1.385(4) .
C16 C17 1.387(5) .
C16 C25 1.396(4) .
C17 C22 1.363(4) .
C17 H17 0.9300 .
C18 C19 1.364(4) .
C18 C29 1.435(4) .
C18 C24 1.493(4) .
C19 C31 1.399(4) .
C19 H19 0.9300 .
C20 N3 1.327(5) .
C20 C23 1.369(5) .
C20 H20 0.9300 .
C21 N2 1.380(4) .
C21 C23 1.380(5) .
C21 C36 1.389(5) .
C22 N4 1.333(5) .
C22 H22 0.9300 .
C23 H23 0.9300 .
C24 O12 1.210(4) .
C24 N2 1.380(4) .
C25 C33 1.370(5) .
C25 H25 0.9300 .
C26 C34 1.406(5) .
C26 C29 1.415(4) .
C26 C30 1.425(4) .
C27 C35 1.360(5) .
C27 C29 1.408(4) .
C27 H27 0.9300 .
C28 N3 1.320(5) .
C28 C36 1.362(5) .
C28 H28 0.9300 .
C30 C31 1.352(4) .
C30 C32 1.504(4) .
C31 H31 0.9300 .
C32 O11 1.212(4) .
C32 N1 1.366(4) .
C33 N4 1.321(5) .
C33 H33 0.9300 .
C34 C37 1.356(5) .
C34 H34 0.9300 .
C35 C37 1.389(5) .
C35 H35 0.9300 .
C36 H36 0.9300 .
C37 H37 0.9300 .
C38 N6 1.478(4) .
N1 H1M 0.90(3) .
N2 H2M 0.79(4) .
N3 H3M 1.02(5) .
N4 H4M 0.89(4) .
N5 O13 1.220(3) .
N5 O14 1.223(3) .
N6 O5 1.205(3) .
N6 O6 1.207(4) .
O2 Zn1 1.948(2) .
O3 Zn1 1.923(2) 3_665
O8 Zn1 1.939(2) 3_565
O9 Zn1 1.940(2) .
Zn1 O3 1.923(2) 3_665
Zn1 O8 1.939(2) 3_565

loop_
_geom_torsion_atom_site_label_1
_geom_torsion_atom_site_label_2
_geom_torsion_atom_site_label_3
_geom_torsion_atom_site_label_4
_geom_torsion
_geom_torsion_site_symmetry_4
C8 C1 C2 C12 -1.2(4) .
C8 C1 C2 C9 178.1(2) .
C10 C4 C7 O7 8.1(4) .
C12 C4 C7 O7 -169.5(3) .
C10 C4 C7 O8 -173.3(3) .
C12 C4 C7 O8 9.2(4) .
C2 C1 C8 C10 1.9(4) .
C2 C1 C8 N5 -177.9(2) .
C1 C2 C9 O10 10.2(4) .
C12 C2 C9 O10 -170.5(3) .
C1 C2 C9 O9 -169.4(3) .
C12 C2 C9 O9 9.9(4) .
C1 C8 C10 C4 -1.2(4) .
N5 C8 C10 C4 178.6(2) .
C12 C4 C10 C8 -0.2(4) .
C7 C4 C10 C8 -177.8(3) .
C38 C5 C11 C13 0.1(5) .
C38 C5 C11 C15 -177.8(3) .
C1 C2 C12 C4 -0.2(4) .
C9 C2 C12 C4 -179.5(3) .
C10 C4 C12 C2 0.9(4) .
C7 C4 C12 C2 178.5(3) .
C5 C11 C13 C14 -2.2(5) .
C15 C11 C13 C14 175.8(3) .
C38 C3 C14 C13 0.6(5) .
C38 C3 C14 C6 -178.8(3) .
C11 C13 C14 C3 1.8(5) .
C11 C13 C14 C6 -178.8(3) .
O1 C6 C14 C3 -0.2(5) .
O2 C6 C14 C3 179.5(3) .
O1 C6 C14 C13 -179.7(3) .
O2 C6 C14 C13 0.1(5) .
C5 C11 C15 O4 13.0(5) .
C13 C11 C15 O4 -164.9(3) .
C5 C11 C15 O3 -166.8(3) .
C13 C11 C15 O3 15.3(5) .
N1 C16 C17 C22 -179.0(3) .
C25 C16 C17 C22 0.4(5) .
C29 C18 C19 C31 2.7(5) .
C24 C18 C19 C31 -176.1(3) .
C16 C17 C22 N4 -0.6(5) .
N3 C20 C23 C21 0.2(6) .
N2 C21 C23 C20 178.3(3) .
C36 C21 C23 C20 1.5(6) .
C19 C18 C24 O12 134.3(4) .
C29 C18 C24 O12 -44.6(5) .
C19 C18 C24 N2 -44.6(4) .
C29 C18 C24 N2 136.5(3) .
N1 C16 C25 C33 179.3(3) .
C17 C16 C25 C33 -0.1(5) .
C35 C27 C29 C26 3.6(5) .
C35 C27 C29 C18 -173.7(4) .
C34 C26 C29 C27 -6.0(5) .
C30 C26 C29 C27 175.1(3) .
C34 C26 C29 C18 171.5(3) .
C30 C26 C29 C18 -7.4(5) .
C19 C18 C29 C27 -179.3(3) .
C24 C18 C29 C27 -0.4(5) .
C19 C18 C29 C26 3.4(5) .
C24 C18 C29 C26 -177.7(3) .
C34 C26 C30 C31 -173.4(3) .
C29 C26 C30 C31 5.5(5) .
C34 C26 C30 C32 5.4(5) .
C29 C26 C30 C32 -175.8(3) .
C26 C30 C31 C19 0.7(5) .
C32 C30 C31 C19 -178.1(3) .
C18 C19 C31 C30 -4.9(5) .
C31 C30 C32 O11 110.0(4) .
C26 C30 C32 O11 -68.8(5) .
C31 C30 C32 N1 -70.6(4) .
C26 C30 C32 N1 110.6(4) .
C16 C25 C33 N4 -0.1(5) .
C29 C26 C34 C37 4.1(6) .
C30 C26 C34 C37 -177.0(4) .
C29 C27 C35 C37 0.8(6) .
N3 C28 C36 C21 -0.1(7) .
N2 C21 C36 C28 -178.2(4) .
C23 C21 C36 C28 -1.6(6) .
C26 C34 C37 C35 0.3(7) .
C27 C35 C37 C34 -2.8(7) .
C14 C3 C38 C5 -2.8(5) .
C14 C3 C38 N6 178.2(3) .
C11 C5 C38 C3 2.4(5) .
C11 C5 C38 N6 -178.6(3) .
O11 C32 N1 C16 1.8(6) .
C30 C32 N1 C16 -177.6(3) .
C17 C16 N1 C32 176.2(3) .
C25 C16 N1 C32 -3.1(5) .
C23 C21 N2 C24 166.0(4) .
C36 C21 N2 C24 -17.3(6) .
O12 C24 N2 C21 -5.5(6) .
C18 C24 N2 C21 173.5(3) .
C36 C28 N3 C20 1.9(7) .
C23 C20 N3 C28 -2.0(6) .
C25 C33 N4 C22 -0.1(5) .
C17 C22 N4 C33 0.5(5) .
C1 C8 N5 O13 7.8(4) .
C10 C8 N5 O13 -172.1(3) .
C1 C8 N5 O14 -172.0(3) .
C10 C8 N5 O14 8.1(4) .
C3 C38 N6 O5 162.7(3) .
C5 C38 N6 O5 -16.4(5) .
C3 C38 N6 O6 -17.0(5) .
C5 C38 N6 O6 163.9(4) .
O1 C6 O2 Zn1 6.3(6) .
C14 C6 O2 Zn1 -173.5(2) .
O4 C15 O3 Zn1 6.8(6) 3_665
C11 C15 O3 Zn1 -173.4(2) 3_665
O7 C7 O8 Zn1 27.8(6) 3_565
C4 C7 O8 Zn1 -150.7(3) 3_565
O10 C9 O9 Zn1 -12.1(4) .
C2 C9 O9 Zn1 167.46(19) .
C9 O9 Zn1 O3 -47.2(3) 3_665
C9 O9 Zn1 O8 -169.6(2) 3_565
C9 O9 Zn1 O2 68.4(2) .
C6 O2 Zn1 O3 -179.7(3) 3_665
C6 O2 Zn1 O8 -61.7(3) 3_565
C6 O2 Zn1 O9 46.5(3) .
